data_2006381
loop_
_publ_author_name
'Jones, Peter G.'
'Th\"onnessen, Holger'
'Kara\;car, Atilla'
'Schmutzler, Reinhard'

_publ_section_title
;
 1,8-Bis(dimethylphosphino)naphthalene: an Unusual Case of
 Pseudosymmetry
;
_journal_issue 8
_journal_name_full 'Acta Crystallographica Section C'
_journal_page_first 1119
_journal_page_last 1122
_journal_paper_doi 10.1107/S010827019700468X
_journal_volume 53
_journal_year 1997
_chemical_formula_sum 'C14 H18 P2'
_chemical_formula_weight 248.22
_chemical_name_systematic
;
 1,8-Bis(dimethylphosphino)naphthalene
;
_space_group_IT_number 106
_symmetry_cell_setting tetragonal
_symmetry_space_group_name_Hall 'P 4c -2ab'
_symmetry_space_group_name_H-M 'P 42 b c'
_audit_creation_method SHELXL
_cell_angle_alpha 90.00
_cell_angle_beta 90.00
_cell_angle_gamma 90.00
_cell_formula_units_Z 8
_cell_length_a 12.8075(18)
_cell_length_b 12.8075(18)
_cell_length_c 16.419(3)
_cell_measurement_reflns_used 48
_cell_measurement_temperature 143(2)
_cell_measurement_theta_max 11.5
_cell_measurement_theta_min 10
_cell_volume 2693.2(7)
_computing_cell_refinement DIF4
_computing_data_collection 'DIF4 (Stoe & Cie, 1992a)'
_computing_data_reduction 'REDU4 (Stoe & Cie, 1992b)'
_computing_molecular_graphics 'XP (Siemens, 1994)'
_computing_publication_material SHELXL93
_computing_structure_refinement 'SHELXL93 (Sheldrick, 1993)'
_computing_structure_solution 'SHELXS86 (Sheldrick, 1990)'
_diffrn_ambient_temperature 143(2)
_diffrn_measurement_device 'Stoe STADI4'
_diffrn_measurement_method \w/\q-scans
_diffrn_radiation_monochromator graphite
_diffrn_radiation_source 'fine-focus sealed tube'
_diffrn_radiation_type MoK\a
_diffrn_radiation_wavelength 0.71073
_diffrn_reflns_av_R_equivalents 0.0123
_diffrn_reflns_av_sigmaI/netI 0.0336
_diffrn_reflns_limit_h_max 16
_diffrn_reflns_limit_h_min -16
_diffrn_reflns_limit_k_max 11
_diffrn_reflns_limit_k_min -11
_diffrn_reflns_limit_l_max 21
_diffrn_reflns_limit_l_min -21
_diffrn_reflns_number 3208
_diffrn_reflns_theta_max 27.50
_diffrn_reflns_theta_min 3.18
_diffrn_standards_decay_% 0
_diffrn_standards_interval_time 90
_diffrn_standards_number 3
_exptl_absorpt_coefficient_mu 0.295
_exptl_absorpt_correction_type none
_exptl_crystal_colour yellow
_exptl_crystal_density_diffrn 1.224
_exptl_crystal_density_method 'not measured'
_exptl_crystal_description tablet
_exptl_crystal_F_000 1056
_exptl_crystal_size_max 0.80
_exptl_crystal_size_mid 0.30
_exptl_crystal_size_min 0.20
_refine_diff_density_max 0.318
_refine_diff_density_min -0.235
_refine_ls_abs_structure_details 'Flack (1983)'
_refine_ls_abs_structure_Flack 0.20(17)
_refine_ls_extinction_method none
_refine_ls_goodness_of_fit_all 1.064
_refine_ls_goodness_of_fit_obs 1.038
_refine_ls_hydrogen_treatment 'H atoms: methyl groups rigid, others riding'
_refine_ls_matrix_type full
_refine_ls_number_parameters 151
_refine_ls_number_reflns 3092
_refine_ls_number_restraints 1
_refine_ls_restrained_S_all 1.064
_refine_ls_restrained_S_obs 1.038
_refine_ls_R_factor_all 0.0524
_refine_ls_R_factor_obs .041
_refine_ls_shift/esd_max 0.004
_refine_ls_shift/esd_mean 0.000
_refine_ls_structure_factor_coef Fsqd
_refine_ls_weighting_details 'w = 1/[\s^2^(Fo^2^)+(0.0420P)^2^+1.7207P] where P=(Fo^2^+2Fc^2^)/3'
_refine_ls_weighting_scheme calc
_refine_ls_wR_factor_all 0.1010
_refine_ls_wR_factor_obs .0913
_reflns_number_observed 2670
_reflns_number_total 3092
_reflns_observed_criterion >2sigma(I)
_cod_data_source_file fg1288.cif
_cod_data_source_block kachel
_cod_depositor_comments
;
The following automatic conversions were performed:
'_geom_bond_publ_flag' value 'Y' changed to 'y' according to
'/home/saulius/struct/CIF-dictionaries/cif_core.dic' dictionary named
'cif_core.dic' version 2.4.1 from 2010-06-29 (18 times).

Automatic conversion script
Id: cif_fix_enum 1527 2010-12-29 10:47:43Z saulius 

The following automatic conversions were performed:

'_refine_ls_weighting_scheme' value 'calc w =
1/[\s^2^(Fo^2^)+(0.0420P)^2^+1.7207P] where P=(Fo^2^+2Fc^2^)/3' was
changed to 'calc'. New tag '_refine_ls_weighting_details' was
created. The value of the new tag was set to 'w =
1/[\s^2^(Fo^2^)+(0.0420P)^2^+1.7207P] where P=(Fo^2^+2Fc^2^)/3'.

Automatic conversion script
Id: cif_fix_values 3143 2015-03-26 13:38:13Z robertas 
;
_cod_original_cell_volume 2693.2(8)
_cod_database_code 2006381

loop_
_symmetry_equiv_pos_as_xyz
'x, y, z'
'-x, -y, z'
'-y, x, z+1/2'
'y, -x, z+1/2'
'x+1/2, -y+1/2, z'
'-x+1/2, y+1/2, z'
'-y+1/2, -x+1/2, z+1/2'
'y+1/2, x+1/2, z+1/2'

loop_
_atom_site_aniso_label
_atom_site_aniso_U_11
_atom_site_aniso_U_22
_atom_site_aniso_U_33
_atom_site_aniso_U_12
_atom_site_aniso_U_13
_atom_site_aniso_U_23
P .0251(4) .0196(4) .0172(3) -.0008(3) -.0014(3) .0024(3)
C1 .0195(17) .0203(19) .021(2) -.0011(10) .0024(11) -.0004(17)
C2 .038(2) .0181(17) .0176(16) -.0019(15) .0018(16) -.0005(14)
C3 .0350(18) .0194(16) .0244(17) -.0040(17) -.0017(17) -.0087(14)
C4 .0302(19) .024(2) .018(2) .0032(14) -.0022(13) -.0065(16)
C5 .017(3) .016(3) .018(3) .0034(15) .000 .000
C6 .017(3) .023(3) .014(3) .0006(15) .000 .000
C7 .0342(18) .0321(18) .0272(16) -.0040(14) .0064(13) .0052(13)
C8 .0327(16) .0266(16) .0352(16) .0058(13) -.0041(18) .0077(15)
P' .0232(4) .0182(4) .0167(3) -.0010(3) -.0013(3) -.0009(3)
C1' .0195(15) .0161(17) .0126(18) .0017(11) -.0001(11) -.0008(15)
C2' .0259(16) .0173(17) .0286(19) -.0027(15) -.0003(17) -.0001(15)
C3' .0370(19) .0232(18) .0228(18) .0017(16) -.0004(16) .0075(15)
C4' .029(2) .031(2) .016(2) .0008(13) -.0018(12) .0003(17)
C5' .019(4) .031(4) .017(3) .0006(15) .000 .000
C6' .011(3) .014(3) .019(3) .0013(13) .000 .000
C7' .0323(18) .0330(19) .0307(16) .0048(15) .0085(14) -.0049(14)
C8' .0325(15) .0250(15) .0264(14) -.0068(12) -.0058(16) -.0020(14)

loop_
_atom_site_label
_atom_site_fract_x
_atom_site_fract_y
_atom_site_fract_z
_atom_site_U_iso_or_equiv
_atom_site_thermal_displace_type
_atom_site_calc_flag
_atom_site_refinement_flags
_atom_site_occupancy
_atom_site_disorder_group
_atom_site_type_symbol
P .96206(6) .11367(5) .64850(4) .02063(17) Uani d . 1 . P
C1 1.0001(2) .1000(4) .7566(3) .0203(9) Uani d . 1 . C
C2 1.0149(3) .1885(3) .8020(3) .0244(8) Uani d . 1 . C
H2 1.0192 .2538 .7748 .029 Uiso calc R 1 . H
C3 1.0243(3) .1867(3) .8879(2) .0263(8) Uani d . 1 . C
H3 1.0381 .2493 .9171 .032 Uiso calc R 1 . H
C4 1.0133(3) .0942(4) .9286(3) .0242(9) Uani d . 1 . C
H4 1.0146 .0929 .9864 .029 Uiso calc R 1 . H
C5 1.0000 .0000 .8841(4) .0166(14) Uani d S 1 . C
C6 1.0000 .0000 .7968(5) .0178(14) Uani d S 1 . C
C7 1.0790(3) .1753(3) .6050(2) .0312(7) Uani d . 1 . C
H7A 1.0942 .2400 .6345 .037 Uiso calc R 1 . H
H7B 1.0667 .1912 .5474 .037 Uiso calc R 1 . H
H7C 1.1384 .1275 .6099 .037 Uiso calc R 1 . H
C8 .8765(2) .2299(2) .6524(2) .0315(7) Uani d . 1 . C
H8A .9163 .2898 .6728 .038 Uiso calc R 1 . H
H8B .8175 .2162 .6889 .038 Uiso calc R 1 . H
H8C .8503 .2453 .5976 .038 Uiso calc R 1 . H
P' .54102(6) .11119(5) .35336(5) .01939(16) Uani d . 1 . P
C1' .5141(3) .0989(3) .2429(2) .0160(7) Uani d . 1 . C
C2' .5193(3) .1886(3) .1960(3) .0239(8) Uani d . 1 . C
H2' .5248 .2542 .2226 .029 Uiso calc R 1 . H
C3' .5169(3) .1862(4) .1107(3) .0277(9) Uani d . 1 . C
H3' .5205 .2493 .0804 .033 Uiso calc R 1 . H
C4' .5095(3) .0946(4) .0723(3) .0256(10) Uani d . 1 . C
H4' .5107 .0935 .0145 .031 Uiso calc R 1 . H
C5' .5000 .0000 .1145(4) .0222(15) Uani d S 1 . C
C6' .5000 .0000 .2028(5) .0146(13) Uani d S 1 . C
C7' .4194(3) .1729(3) .3891(2) .0320(8) Uani d . 1 . C
H7'1 .4032 .2331 .3546 .038 Uiso calc R 1 . H
H7'2 .4283 .1960 .4456 .038 Uiso calc R 1 . H
H7'3 .3622 .1223 .3862 .038 Uiso calc R 1 . H
C8' .6269(2) .2269(2) .3576(2) .0279(6) Uani d . 1 . C
H8'1 .6876 .2158 .3223 .034 Uiso calc R 1 . H
H8'2 .6504 .2379 .4137 .034 Uiso calc R 1 . H
H8'3 .5882 .2885 .3390 .034 Uiso calc R 1 . H

loop_
_atom_type_symbol
_atom_type_description
_atom_type_scat_dispersion_real
_atom_type_scat_dispersion_imag
_atom_type_scat_source
C C 0.0033 0.0016 'International Tables Vol C Tables 4.2.6.8 and 6.1.1.4'
H H 0.0000 0.0000 'International Tables Vol C Tables 4.2.6.8 and 6.1.1.4'
P P 0.1023 0.0942 'International Tables Vol C Tables 4.2.6.8 and 6.1.1.4'

loop_
_geom_angle_atom_site_label_1
_geom_angle_atom_site_label_2
_geom_angle_atom_site_label_3
_geom_angle_site_symmetry_1
_geom_angle_site_symmetry_3
_geom_angle
_geom_angle_publ_flag
C7 P C1 . . 101.49(15) y
C7 P C8 . . 98.67(16) y
C1 P C8 . . 101.46(18) y
C2 C1 C6 . . 119.1(4) y
C2 C1 P . . 118.8(3) y
C6 C1 P . . 121.6(4) y
C1 C2 C3 . . 122.8(5) ?
C4 C3 C2 . . 119.4(4) ?
C3 C4 C5 . . 119.8(4) ?
C4 C5 C4 . 2_755 118.2(6) ?
C4 C5 C6 . . 120.9(3) ?
C4 C5 C6 2_755 . 120.9(3) ?
C5 C6 C1 . 2_755 117.3(3) y
C5 C6 C1 . . 117.3(3) y
C1 C6 C1 2_755 . 125.5(6) y
C7' P' C8' . . 98.47(16) y
C7' P' C1' . . 101.02(15) y
C8' P' C1' . . 102.48(17) y
C2' C1' C6' . . 118.8(4) y
C2' C1' P' . . 117.7(3) y
C6' C1' P' . . 123.1(3) y
C1' C2' C3' . . 122.5(5) ?
C4' C3' C2' . . 119.5(5) ?
C3' C4' C5' . . 122.2(5) ?
C4' C5' C4' 2_655 . 120.8(7) ?
C4' C5' C6' 2_655 . 119.6(3) ?
C4' C5' C6' . . 119.6(3) ?
C1' C6' C1' . 2_655 125.5(6) y
C1' C6' C5' . . 117.3(3) y
C1' C6' C5' 2_655 . 117.3(3) y

loop_
_geom_bond_atom_site_label_1
_geom_bond_atom_site_label_2
_geom_bond_site_symmetry_2
_geom_bond_distance
_geom_bond_publ_flag
P C7 . 1.837(3) y
P C1 . 1.848(5) y
P C8 . 1.850(3) y
C1 C2 . 1.370(6) y
C1 C6 . 1.441(6) y
C2 C3 . 1.416(6) y
C3 C4 . 1.367(7) y
C4 C5 . 1.420(5) y
C5 C6 . 1.434(10) y
P' C7' . 1.842(3) y
P' C8' . 1.847(3) y
P' C1' . 1.853(4) y
C1' C2' . 1.385(6) y
C1' C6' . 1.439(5) y
C2' C3' . 1.401(6) y
C3' C4' . 1.335(7) y
C4' C5' . 1.401(6) y
C5' C6' . 1.449(10) y

loop_
_geom_torsion_atom_site_label_1
_geom_torsion_atom_site_label_2
_geom_torsion_atom_site_label_3
_geom_torsion_atom_site_label_4
_geom_torsion_site_symmetry_1
_geom_torsion_site_symmetry_4
_geom_torsion
_geom_torsion_publ_flag
C7 P C1 C2 . . 65.8(3) ?
C8 P C1 C2 . . -35.7(3) ?
C7 P C1 C6 . . -123.1(2) ?
C8 P C1 C6 . . 135.5(2) ?
C6 C1 C2 C3 . . -3.8(5) ?
P C1 C2 C3 . . 167.6(3) y
C1 C2 C3 C4 . . -3.2(6) ?
C2 C3 C4 C5 . . 4.4(6) ?
C3 C4 C5 C4 . 2_755 -178.7(4) ?
C3 C4 C5 C6 . . 1.3(4) ?
C4 C5 C6 C1 . 2_755 172.0(2) ?
C4 C5 C6 C1 2_755 2_755 -8.0(2) ?
C4 C5 C6 C1 . . -8.0(2) ?
C4 C5 C6 C1 2_755 . 172.0(2) ?
C2 C1 C6 C5 . . 9.1(3) ?
P C1 C6 C5 . . -162.00(14) y
C2 C1 C6 C1 . 2_755 -170.9(3) ?
P C1 C6 C1 . 2_755 18.00(14) y
C7' P' C1' C2' . . 74.9(3) ?
C8' P' C1' C2' . . -26.4(3) ?
C7' P' C1' C6' . . -112.4(3) ?
C8' P' C1' C6' . . 146.3(2) ?
C6' C1' C2' C3' . . -3.4(5) ?
P' C1' C2' C3' . . 169.6(3) y
C1' C2' C3' C4' . . -0.1(6) ?
C2' C3' C4' C5' . . 2.5(6) ?
C3' C4' C5' C4' . 2_655 178.8(4) ?
C3' C4' C5' C6' . . -1.2(4) ?
C2' C1' C6' C1' . 2_655 -175.5(3) ?
P' C1' C6' C1' . 2_655 11.88(15) y
C2' C1' C6' C5' . . 4.5(3) ?
P' C1' C6' C5' . . -168.12(15) y
C4' C5' C6' C1' 2_655 . 177.6(2) ?
C4' C5' C6' C1' . . -2.4(2) ?
C4' C5' C6' C1' 2_655 2_655 -2.4(2) ?
C4' C5' C6' C1' . 2_655 177.6(2) ?

loop_
_cod_related_entry_id
_cod_related_entry_database
_cod_related_entry_code
1 ChemSpider 10452614
